data_7200297
loop_
_publ_author_name
'Bi, Y. F.'
'Liao, W. P.'
'Wang, X. F.'
'Li, Y. L.'
'Su, Z. M.'
'Liu, Y. B.'
'Zhang, H. J.'
'Li, D. Q.'

_publ_section_title
;
 Five supramolecular compounds of water-soluble
 sulfonylcalix[4]arenetetrasulfonate showing two calixarene
 conformations
;
_journal_issue 4
_journal_name_full CrystEngComm
_journal_page_first 597
_journal_paper_doi 10.1039/b812582a
_journal_volume 11
_journal_year 2009
_chemical_formula_moiety 'Cu4 [C12H8N2]6 [C24H8S8O24] 4.49H2O'
_chemical_formula_sum 'C96 H64.99 Cu4 N12 O28.49 S8'
_chemical_formula_weight 2353.10
_chemical_name_common 'Cu4 (C12H8N2)6 (C24H8S8O24) 4.49H2O'
_chemical_name_systematic
;
?
;
_space_group_IT_number 15
_symmetry_cell_setting monoclinic
_symmetry_space_group_name_Hall '-C 2yc'
_symmetry_space_group_name_H-M 'C 1 2/c 1'
_atom_sites_solution_hydrogens geom
_atom_sites_solution_primary direct
_atom_sites_solution_secondary difmap
_audit_creation_method SHELXL-97
_cell_angle_alpha 90.00
_cell_angle_beta 93.075(8)
_cell_angle_gamma 90.00
_cell_formula_units_Z 4
_cell_length_a 23.405(6)
_cell_length_b 13.707(6)
_cell_length_c 30.577(9)
_cell_measurement_temperature 293(2)
_cell_volume 9795(6)
_computing_cell_refinement 'SMART (Bruker, 2001)'
_computing_data_collection 'SMART (Bruker, 2001)'
_computing_data_reduction 'SAINT+ (Bruker, 1999)'
_computing_molecular_graphics 'PLATON (Spek, 2003)'
_computing_publication_material 'SHELXTL (1998)'
_computing_structure_refinement 'SHELXL-97 (Sheldrick, 1997)'
_computing_structure_solution 'SHELXS-97 (Sheldrick, 1990)'
_diffrn_ambient_temperature 293(2)
_diffrn_measured_fraction_theta_full 0.988
_diffrn_measured_fraction_theta_max 0.988
_diffrn_measurement_device_type 'Bruker AXS Apex CCD diffractometer'
_diffrn_measurement_method '\w scan'
_diffrn_radiation_monochromator graphite
_diffrn_radiation_source 'fine-focus sealed tube'
_diffrn_radiation_type MoK\a
_diffrn_radiation_wavelength 0.71073
_diffrn_reflns_av_R_equivalents 0.0878
_diffrn_reflns_av_sigmaI/netI 0.0945
_diffrn_reflns_limit_h_max 28
_diffrn_reflns_limit_h_min -22
_diffrn_reflns_limit_k_max 17
_diffrn_reflns_limit_k_min -16
_diffrn_reflns_limit_l_max 37
_diffrn_reflns_limit_l_min -36
_diffrn_reflns_number 35744
_diffrn_reflns_theta_full 26.23
_diffrn_reflns_theta_max 26.23
_diffrn_reflns_theta_min 1.72
_exptl_absorpt_coefficient_mu 1.114
_exptl_absorpt_correction_T_max 0.8289
_exptl_absorpt_correction_T_min 0.7493
_exptl_absorpt_correction_type empirical
_exptl_crystal_colour blue
_exptl_crystal_density_diffrn 1.596
_exptl_crystal_density_method 'not measured'
_exptl_crystal_description block
_exptl_crystal_F_000 4788
_exptl_crystal_size_max 0.28
_exptl_crystal_size_mid 0.21
_exptl_crystal_size_min 0.17
_refine_diff_density_max 1.024
_refine_diff_density_min -0.456
_refine_diff_density_rms 0.107
_refine_ls_extinction_method none
_refine_ls_goodness_of_fit_ref 0.971
_refine_ls_hydrogen_treatment constr
_refine_ls_matrix_type full
_refine_ls_number_parameters 668
_refine_ls_number_reflns 9735
_refine_ls_number_restraints 0
_refine_ls_restrained_S_all 0.971
_refine_ls_R_factor_all 0.1149
_refine_ls_R_factor_gt 0.0603
_refine_ls_shift/su_max 0.000
_refine_ls_shift/su_mean 0.000
_refine_ls_structure_factor_coef Fsqd
_refine_ls_weighting_details 'calc w=1/[\s^2^(Fo^2^)+(0.0963P)^2^+0.0000P] where P=(Fo^2^+2Fc^2^)/3'
_refine_ls_weighting_scheme calc
_refine_ls_wR_factor_gt 0.1515
_refine_ls_wR_factor_ref 0.1803
_reflns_number_gt 5659
_reflns_number_total 9735
_reflns_threshold_expression >2sigma(I)
_cod_data_source_file b812582a.txt
_cod_data_source_block compound_3
_cod_original_sg_symbol_H-M C2/c
_cod_database_code 7200297

loop_
_symmetry_equiv_pos_as_xyz
'x, y, z'
'-x, y, -z+1/2'
'x+1/2, y+1/2, z'
'-x+1/2, y+1/2, -z+1/2'
'-x, -y, -z'
'x, -y, z-1/2'
'-x+1/2, -y+1/2, -z'
'x+1/2, -y+1/2, z-1/2'

loop_
_atom_site_label
_atom_site_type_symbol
_atom_site_fract_x
_atom_site_fract_y
_atom_site_fract_z
_atom_site_U_iso_or_equiv
_atom_site_adp_type
_atom_site_occupancy
_atom_site_symmetry_multiplicity
_atom_site_calc_flag
_atom_site_refinement_flags
_atom_site_disorder_assembly
_atom_site_disorder_group
Cu1 Cu 0.42343(3) 0.32064(4) 0.180392(19) 0.03477(19) Uani 1 1 d . . .
Cu2 Cu 0.25469(3) 0.64496(5) 0.37196(2) 0.0486(2) Uani 1 1 d . . .
S1 S 0.36980(8) 0.05740(10) 0.38931(5) 0.0491(4) Uani 1 1 d . . .
S2 S 0.38884(7) 0.54988(10) 0.39905(4) 0.0428(4) Uani 1 1 d . . .
S3 S 0.5000 0.02962(12) 0.2500 0.0379(5) Uani 1 2 d S . .
S4 S 0.33560(6) 0.32017(8) 0.25891(4) 0.0317(3) Uani 1 1 d . . .
S5 S 0.5000 0.60641(12) 0.2500 0.0360(5) Uani 1 2 d S . .
N1 N 0.43634(19) 0.2321(3) 0.12914(14) 0.0426(11) Uani 1 1 d . . .
N2 N 0.4208(2) 0.4209(3) 0.13242(14) 0.0461(12) Uani 1 1 d . . .
N3 N 0.2276(2) 0.5813(3) 0.31514(15) 0.0440(11) Uani 1 1 d . . .
N4 N 0.3072(2) 0.7134(3) 0.33357(14) 0.0399(11) Uani 1 1 d . . .
N5 N 0.2115(2) 0.5683(3) 0.41389(15) 0.0478(12) Uani 1 1 d . . .
N6 N 0.22717(19) 0.7583(3) 0.40833(14) 0.0413(11) Uani 1 1 d . . .
C1 C 0.4220(2) 0.1810(3) 0.25566(15) 0.0323(12) Uani 1 1 d . . .
C2 C 0.4506(2) 0.1014(3) 0.27704(15) 0.0314(11) Uani 1 1 d . . .
C3 C 0.4366(2) 0.0668(3) 0.31785(16) 0.0363(13) Uani 1 1 d . . .
H3 H 0.4577 0.0162 0.3310 0.044 Uiso 1 1 calc R . .
C4 C 0.3915(2) 0.1070(4) 0.33895(15) 0.0366(12) Uani 1 1 d . . .
C5 C 0.3613(2) 0.1832(3) 0.31928(16) 0.0365(12) Uani 1 1 d . . .
H5 H 0.3312 0.2113 0.3335 0.044 Uiso 1 1 calc R . .
C6 C 0.3752(2) 0.2188(3) 0.27835(15) 0.0300(11) Uani 1 1 d . . .
C7 C 0.4226(2) 0.4563(3) 0.25724(15) 0.0281(11) Uani 1 1 d . . .
C8 C 0.3768(2) 0.4181(3) 0.28045(15) 0.0309(11) Uani 1 1 d . . .
C9 C 0.3658(2) 0.4477(3) 0.32304(15) 0.0315(11) Uani 1 1 d . . .
H9 H 0.3358 0.4197 0.3374 0.038 Uiso 1 1 calc R . .
C10 C 0.3991(2) 0.5181(3) 0.34364(16) 0.0339(12) Uani 1 1 d . . .
C11 C 0.4423(2) 0.5623(3) 0.32163(16) 0.0335(12) Uani 1 1 d . . .
H11 H 0.4646 0.6109 0.3352 0.040 Uiso 1 1 calc R . .
C12 C 0.4521(2) 0.5337(3) 0.27900(16) 0.0314(12) Uani 1 1 d . . .
C13 C 0.4430(3) 0.1351(4) 0.1287(2) 0.0571(17) Uani 1 1 d . . .
H13 H 0.4363 0.0990 0.1537 0.068 Uiso 1 1 calc R . .
C14 C 0.4598(3) 0.0878(5) 0.0914(2) 0.071(2) Uani 1 1 d . . .
H14 H 0.4644 0.0204 0.0917 0.085 Uiso 1 1 calc R . .
C15 C 0.4696(3) 0.1381(7) 0.0547(2) 0.079(2) Uani 1 1 d . . .
H15 H 0.4814 0.1055 0.0301 0.095 Uiso 1 1 calc R . .
C16 C 0.4695(3) 0.3023(7) 0.0163(2) 0.082(3) Uani 1 1 d . . .
H16 H 0.4833 0.2755 -0.0090 0.098 Uiso 1 1 calc R . .
C17 C 0.4576(3) 0.3958(7) 0.0169(2) 0.078(2) Uani 1 1 d . . .
H17 H 0.4599 0.4323 -0.0086 0.094 Uiso 1 1 calc R . .
C18 C 0.4287(3) 0.5411(6) 0.0601(3) 0.081(3) Uani 1 1 d . . .
H18 H 0.4305 0.5821 0.0360 0.098 Uiso 1 1 calc R . .
C19 C 0.4136(3) 0.5787(5) 0.0994(3) 0.079(2) Uani 1 1 d . . .
H19 H 0.4052 0.6446 0.1021 0.095 Uiso 1 1 calc R . .
C20 C 0.4111(3) 0.5155(5) 0.1354(2) 0.0612(18) Uani 1 1 d . . .
H20 H 0.4024 0.5413 0.1624 0.073 Uiso 1 1 calc R . .
C21 C 0.4357(3) 0.3852(4) 0.09362(17) 0.0462(14) Uani 1 1 d . . .
C22 C 0.4413(3) 0.4424(6) 0.05587(19) 0.0601(18) Uani 1 1 d . . .
C23 C 0.4454(2) 0.2819(5) 0.09202(17) 0.0469(14) Uani 1 1 d . . .
C24 C 0.4621(3) 0.2391(6) 0.0534(2) 0.0635(19) Uani 1 1 d . . .
C25 C 0.1846(3) 0.5192(4) 0.3057(2) 0.0521(15) Uani 1 1 d . . .
H25 H 0.1619 0.5003 0.3283 0.063 Uiso 1 1 calc R . .
C26 C 0.1720(3) 0.4814(4) 0.2643(2) 0.0530(16) Uani 1 1 d . . .
H26 H 0.1405 0.4409 0.2590 0.064 Uiso 1 1 calc R . .
C27 C 0.2067(3) 0.5045(4) 0.2312(2) 0.0543(17) Uani 1 1 d . . .
H27 H 0.2005 0.4762 0.2037 0.065 Uiso 1 1 calc R . .
C28 C 0.2886(3) 0.6056(5) 0.20626(19) 0.0562(17) Uani 1 1 d . . .
H28 H 0.2832 0.5826 0.1777 0.067 Uiso 1 1 calc R . .
C29 C 0.3307(3) 0.6701(4) 0.21602(19) 0.0539(17) Uani 1 1 d . . .
H29 H 0.3541 0.6905 0.1942 0.065 Uiso 1 1 calc R . .
C30 C 0.3841(3) 0.7722(4) 0.2727(2) 0.0485(15) Uani 1 1 d . . .
H30 H 0.4102 0.7922 0.2526 0.058 Uiso 1 1 calc R . .
C31 C 0.3889(3) 0.8061(4) 0.3153(2) 0.0505(15) Uani 1 1 d . . .
H31 H 0.4185 0.8481 0.3243 0.061 Uiso 1 1 calc R . .
C32 C 0.3487(3) 0.7762(4) 0.34469(19) 0.0489(15) Uani 1 1 d . . .
H32 H 0.3511 0.8011 0.3730 0.059 Uiso 1 1 calc R . .
C33 C 0.3030(2) 0.6788(4) 0.29163(17) 0.0381(13) Uani 1 1 d . . .
C34 C 0.3400(2) 0.7079(4) 0.25972(18) 0.0403(13) Uani 1 1 d . . .
C35 C 0.2597(2) 0.6083(4) 0.28174(17) 0.0391(13) Uani 1 1 d . . .
C36 C 0.2522(3) 0.5720(4) 0.23895(18) 0.0448(14) Uani 1 1 d . . .
C37 C 0.2061(3) 0.4717(5) 0.4160(2) 0.067(2) Uani 1 1 d . . .
H37 H 0.2185 0.4339 0.3932 0.081 Uiso 1 1 calc R . .
C38 C 0.1818(3) 0.4244(5) 0.4522(2) 0.073(2) Uani 1 1 d . . .
H38 H 0.1792 0.3568 0.4534 0.088 Uiso 1 1 calc R . .
C39 C 0.1624(3) 0.4813(5) 0.4851(2) 0.0658(19) Uani 1 1 d . . .
H39 H 0.1452 0.4519 0.5084 0.079 Uiso 1 1 calc R . .
C40 C 0.1519(3) 0.6464(5) 0.51795(19) 0.0593(18) Uani 1 1 d . . .
H40 H 0.1360 0.6206 0.5427 0.071 Uiso 1 1 calc R . .
C41 C 0.1589(3) 0.7431(5) 0.51473(19) 0.0582(17) Uani 1 1 d . . .
H41 H 0.1475 0.7830 0.5373 0.070 Uiso 1 1 calc R . .
C42 C 0.1922(3) 0.8876(5) 0.4723(2) 0.0555(16) Uani 1 1 d . . .
H42 H 0.1814 0.9314 0.4935 0.067 Uiso 1 1 calc R . .
C43 C 0.2166(3) 0.9200(4) 0.4355(2) 0.0572(17) Uani 1 1 d . . .
H43 H 0.2220 0.9865 0.4315 0.069 Uiso 1 1 calc R . .
C44 C 0.2334(3) 0.8543(4) 0.4039(2) 0.0495(15) Uani 1 1 d . . .
H44 H 0.2495 0.8783 0.3789 0.059 Uiso 1 1 calc R . .
C45 C 0.2006(2) 0.7249(4) 0.44450(16) 0.0391(13) Uani 1 1 d . . .
C46 C 0.1837(2) 0.7870(4) 0.47745(17) 0.0446(14) Uani 1 1 d . . .
C47 C 0.1928(2) 0.6232(4) 0.44754(17) 0.0405(13) Uani 1 1 d . . .
C48 C 0.1682(3) 0.5829(5) 0.48421(18) 0.0500(15) Uani 1 1 d . . .
O1 O 0.43856(16) 0.2106(2) 0.21824(11) 0.0403(9) Uani 1 1 d . . .
O2 O 0.43854(16) 0.4276(2) 0.21989(11) 0.0412(9) Uani 1 1 d . . .
O3 O 0.4043(3) -0.0278(3) 0.39694(16) 0.0926(18) Uani 1 1 d . . .
O4 O 0.3818(3) 0.1291(3) 0.42205(14) 0.098(2) Uani 1 1 d . . .
O5 O 0.3119(2) 0.0335(5) 0.38205(17) 0.116(2) Uani 1 1 d . . .
O6 O 0.32709(18) 0.5637(3) 0.40145(12) 0.0559(11) Uani 1 1 d . . .
O7 O 0.4092(2) 0.4691(3) 0.42573(12) 0.0647(12) Uani 1 1 d . . .
O8 O 0.4202(2) 0.6384(3) 0.40767(13) 0.0640(12) Uani 1 1 d . . .
O9 O 0.33331(16) 0.3222(2) 0.21145(11) 0.0400(9) Uani 1 1 d . . .
O10 O 0.28174(16) 0.3206(2) 0.27947(12) 0.0443(9) Uani 1 1 d . . .
O11 O 0.46700(17) 0.6606(2) 0.21747(13) 0.0519(11) Uani 1 1 d . . .
O12 O 0.46785(18) -0.0249(3) 0.21683(13) 0.0566(11) Uani 1 1 d . . .
O1W O 0.4867(4) 0.8199(6) 0.4106(3) 0.111(4) Uiso 0.719(17) 1 d P . .
O2W O 0.4146(6) 0.8515(10) 0.1454(4) 0.129(7) Uiso 0.526(18) 1 d P . .
O3W O 0.3213(7) 0.3094(10) 0.4312(5) 0.159(6) Uiso 0.567(17) 1 d P . .
O4W O 0.3618(9) 0.2996(13) 0.4671(7) 0.159(6) Uiso 0.43 1 d P . .

loop_
_atom_site_aniso_label
_atom_site_aniso_U_11
_atom_site_aniso_U_22
_atom_site_aniso_U_33
_atom_site_aniso_U_23
_atom_site_aniso_U_13
_atom_site_aniso_U_12
Cu1 0.0450(4) 0.0356(3) 0.0241(3) 0.0011(3) 0.0058(3) 0.0012(3)
Cu2 0.0631(5) 0.0447(4) 0.0398(4) -0.0074(3) 0.0198(4) -0.0148(3)
S1 0.0714(12) 0.0438(8) 0.0332(8) 0.0086(6) 0.0135(7) -0.0105(8)
S2 0.0553(10) 0.0437(8) 0.0301(7) -0.0047(6) 0.0103(7) 0.0026(7)
S3 0.0441(12) 0.0242(8) 0.0463(11) 0.000 0.0105(9) 0.000
S4 0.0300(7) 0.0300(6) 0.0354(7) 0.0009(5) 0.0048(6) -0.0025(5)
S5 0.0378(11) 0.0246(8) 0.0471(11) 0.000 0.0182(9) 0.000
N1 0.039(3) 0.055(3) 0.033(3) -0.005(2) -0.004(2) 0.005(2)
N2 0.055(3) 0.048(3) 0.035(3) 0.004(2) -0.001(2) 0.000(2)
N3 0.046(3) 0.038(2) 0.048(3) -0.006(2) 0.009(2) -0.007(2)
N4 0.045(3) 0.038(2) 0.037(3) -0.004(2) 0.008(2) -0.005(2)
N5 0.053(3) 0.044(3) 0.047(3) 0.001(2) 0.014(2) -0.005(2)
N6 0.040(3) 0.044(3) 0.040(3) -0.002(2) 0.004(2) -0.003(2)
C1 0.044(3) 0.026(2) 0.026(3) -0.001(2) 0.000(2) -0.005(2)
C2 0.036(3) 0.026(2) 0.032(3) -0.002(2) 0.007(2) -0.001(2)
C3 0.050(4) 0.026(2) 0.033(3) 0.005(2) 0.003(3) -0.006(2)
C4 0.049(4) 0.037(3) 0.025(3) 0.004(2) 0.006(2) -0.011(2)
C5 0.042(3) 0.033(3) 0.035(3) -0.001(2) 0.008(2) -0.006(2)
C6 0.033(3) 0.026(2) 0.031(3) 0.000(2) 0.005(2) -0.006(2)
C7 0.027(3) 0.029(2) 0.029(3) 0.001(2) 0.006(2) 0.002(2)
C8 0.034(3) 0.026(2) 0.032(3) -0.001(2) 0.008(2) 0.003(2)
C9 0.031(3) 0.031(2) 0.033(3) 0.003(2) 0.011(2) -0.001(2)
C10 0.037(3) 0.033(3) 0.033(3) -0.005(2) 0.008(2) 0.007(2)
C11 0.036(3) 0.029(3) 0.035(3) -0.003(2) 0.007(2) -0.002(2)
C12 0.032(3) 0.027(2) 0.036(3) 0.002(2) 0.012(2) -0.002(2)
C13 0.067(5) 0.054(4) 0.048(4) -0.013(3) -0.015(3) 0.016(3)
C14 0.074(5) 0.070(5) 0.068(5) -0.026(4) -0.015(4) 0.027(4)
C15 0.064(5) 0.117(7) 0.057(5) -0.039(5) -0.002(4) 0.018(5)
C16 0.076(6) 0.141(8) 0.029(4) -0.014(4) 0.013(3) -0.026(5)
C17 0.079(6) 0.125(7) 0.030(4) 0.013(4) 0.002(3) -0.041(5)
C18 0.084(6) 0.099(6) 0.060(5) 0.041(5) -0.013(4) -0.036(5)
C19 0.095(6) 0.056(4) 0.084(6) 0.032(4) -0.013(5) -0.005(4)
C20 0.075(5) 0.052(4) 0.057(4) 0.006(3) -0.001(4) -0.001(3)
C21 0.043(4) 0.068(4) 0.026(3) 0.008(3) -0.003(3) -0.011(3)
C22 0.052(4) 0.095(5) 0.032(3) 0.020(3) -0.006(3) -0.021(4)
C23 0.040(4) 0.073(4) 0.028(3) -0.005(3) 0.003(3) -0.004(3)
C24 0.041(4) 0.105(6) 0.045(4) -0.025(4) 0.001(3) -0.005(4)
C25 0.048(4) 0.047(3) 0.063(4) -0.002(3) 0.011(3) -0.002(3)
C26 0.047(4) 0.047(3) 0.063(4) -0.013(3) -0.011(3) 0.007(3)
C27 0.057(4) 0.051(4) 0.053(4) -0.021(3) -0.017(3) 0.025(3)
C28 0.067(5) 0.071(4) 0.031(3) -0.012(3) 0.001(3) 0.027(4)
C29 0.062(5) 0.064(4) 0.037(3) 0.006(3) 0.017(3) 0.027(3)
C30 0.052(4) 0.034(3) 0.062(4) 0.014(3) 0.024(3) 0.019(3)
C31 0.049(4) 0.033(3) 0.070(4) 0.004(3) 0.011(3) 0.000(3)
C32 0.060(4) 0.037(3) 0.051(4) -0.001(3) 0.003(3) -0.009(3)
C33 0.042(3) 0.035(3) 0.037(3) 0.002(2) 0.003(3) 0.006(2)
C34 0.037(3) 0.037(3) 0.047(3) 0.008(2) 0.010(3) 0.013(2)
C35 0.037(3) 0.042(3) 0.039(3) -0.005(2) 0.002(3) 0.013(2)
C36 0.044(4) 0.052(3) 0.038(3) -0.008(3) -0.005(3) 0.015(3)
C37 0.087(6) 0.056(4) 0.061(4) -0.003(3) 0.027(4) -0.004(4)
C38 0.087(6) 0.052(4) 0.084(5) 0.008(4) 0.030(4) -0.019(4)
C39 0.080(5) 0.067(4) 0.052(4) 0.022(3) 0.024(4) -0.008(4)
C40 0.067(5) 0.078(5) 0.034(3) 0.006(3) 0.011(3) 0.004(4)
C41 0.050(4) 0.092(5) 0.033(3) -0.008(3) 0.007(3) 0.013(4)
C42 0.043(4) 0.066(4) 0.058(4) -0.016(3) 0.005(3) 0.007(3)
C43 0.056(4) 0.042(3) 0.073(5) -0.014(3) -0.002(4) 0.000(3)
C44 0.050(4) 0.044(3) 0.055(4) 0.003(3) 0.009(3) -0.001(3)
C45 0.033(3) 0.055(3) 0.029(3) -0.004(2) 0.002(2) 0.002(3)
C46 0.037(3) 0.062(4) 0.035(3) -0.009(3) -0.001(3) 0.007(3)
C47 0.031(3) 0.056(3) 0.035(3) -0.003(3) 0.003(2) -0.005(3)
C48 0.042(4) 0.070(4) 0.038(3) 0.008(3) 0.008(3) -0.004(3)
O1 0.050(2) 0.044(2) 0.0282(19) 0.0082(15) 0.0150(17) 0.0072(17)
O2 0.049(2) 0.044(2) 0.033(2) -0.0087(16) 0.0173(17) -0.0126(17)
O3 0.141(5) 0.067(3) 0.074(3) 0.039(3) 0.047(3) 0.022(3)
O4 0.194(6) 0.063(3) 0.039(3) -0.004(2) 0.032(3) -0.027(3)
O5 0.070(4) 0.207(7) 0.071(4) 0.061(4) 0.011(3) -0.050(4)
O6 0.053(3) 0.074(3) 0.042(2) 0.002(2) 0.019(2) 0.012(2)
O7 0.090(4) 0.066(3) 0.038(2) 0.005(2) 0.002(2) 0.016(2)
O8 0.085(4) 0.060(3) 0.048(3) -0.022(2) 0.015(2) -0.018(2)
O9 0.044(2) 0.0398(19) 0.036(2) -0.0004(16) -0.0018(17) -0.0034(16)
O10 0.035(2) 0.042(2) 0.057(2) 0.0025(18) 0.0121(19) -0.0037(17)
O11 0.052(3) 0.041(2) 0.065(3) 0.0226(19) 0.025(2) 0.0189(18)
O12 0.059(3) 0.043(2) 0.069(3) -0.021(2) 0.017(2) -0.016(2)

loop_
_atom_type_symbol
_atom_type_description
_atom_type_scat_dispersion_real
_atom_type_scat_dispersion_imag
_atom_type_scat_source
C C 0.0033 0.0016 'International Tables Vol C Tables 4.2.6.8 and 6.1.1.4'
H H 0.0000 0.0000 'International Tables Vol C Tables 4.2.6.8 and 6.1.1.4'
O O 0.0106 0.0060 'International Tables Vol C Tables 4.2.6.8 and 6.1.1.4'
N N 0.0061 0.0033 'International Tables Vol C Tables 4.2.6.8 and 6.1.1.4'
S S 0.1246 0.1234 'International Tables Vol C Tables 4.2.6.8 and 6.1.1.4'
Cu Cu 0.3201 1.2651 'International Tables Vol C Tables 4.2.6.8 and 6.1.1.4'

loop_
_geom_angle_atom_site_label_1
_geom_angle_atom_site_label_2
_geom_angle_atom_site_label_3
_geom_angle
_geom_angle_site_symmetry_1
_geom_angle_site_symmetry_3
_geom_angle_publ_flag
O2 Cu1 O1 101.46(16) . . ?
O2 Cu1 N2 86.24(17) . . ?
O1 Cu1 N2 166.87(17) . . ?
O2 Cu1 N1 156.57(17) . . ?
O1 Cu1 N1 88.02(17) . . ?
N2 Cu1 N1 81.02(19) . . ?
O2 Cu1 O9 83.00(13) . . ?
O1 Cu1 O9 84.53(13) . . ?
N2 Cu1 O9 107.14(16) . . ?
N1 Cu1 O9 119.52(16) . . ?
N5 Cu2 N4 172.4(2) . . ?
N5 Cu2 N3 100.38(19) . . ?
N4 Cu2 N3 82.58(18) . . ?
N5 Cu2 N6 82.16(19) . . ?
N4 Cu2 N6 100.74(18) . . ?
N3 Cu2 N6 134.99(19) . . ?
N5 Cu2 O6 82.76(18) . . ?
N4 Cu2 O6 89.68(17) . . ?
N3 Cu2 O6 109.69(17) . . ?
N6 Cu2 O6 115.18(17) . . ?
O5 S1 O4 115.3(4) . . ?
O5 S1 O3 111.5(4) . . ?
O4 S1 O3 111.2(4) . . ?
O5 S1 C4 105.7(3) . . ?
O4 S1 C4 106.9(3) . . ?
O3 S1 C4 105.5(3) . . ?
O8 S2 O7 113.3(3) . . ?
O8 S2 O6 112.2(3) . . ?
O7 S2 O6 111.6(3) . . ?
O8 S2 C10 106.8(2) . . ?
O7 S2 C10 107.1(2) . . ?
O6 S2 C10 105.3(2) . . ?
O12 S3 O12 117.4(4) . 2_655 ?
O12 S3 C2 106.9(2) . . ?
O12 S3 C2 106.9(2) 2_655 . ?
O12 S3 C2 106.9(2) . 2_655 ?
O12 S3 C2 106.9(2) 2_655 2_655 ?
C2 S3 C2 111.9(3) . 2_655 ?
O10 S4 O9 116.8(2) . . ?
O10 S4 C6 108.3(2) . . ?
O9 S4 C6 110.2(2) . . ?
O10 S4 C8 108.0(2) . . ?
O9 S4 C8 110.5(2) . . ?
C6 S4 C8 102.0(2) . . ?
O11 S5 O11 117.6(3) 2_655 . ?
O11 S5 C12 106.0(2) 2_655 . ?
O11 S5 C12 107.9(2) . . ?
O11 S5 C12 107.9(2) 2_655 2_655 ?
O11 S5 C12 106.0(2) . 2_655 ?
C12 S5 C12 111.6(3) . 2_655 ?
C13 N1 C23 118.0(5) . . ?
C13 N1 Cu1 128.8(4) . . ?
C23 N1 Cu1 112.7(4) . . ?
C20 N2 C21 118.1(5) . . ?
C20 N2 Cu1 128.3(4) . . ?
C21 N2 Cu1 113.3(4) . . ?
C25 N3 C35 117.0(5) . . ?
C25 N3 Cu2 131.3(4) . . ?
C35 N3 Cu2 111.7(4) . . ?
C32 N4 C33 118.6(5) . . ?
C32 N4 Cu2 128.6(4) . . ?
C33 N4 Cu2 112.1(3) . . ?
C37 N5 C47 118.4(5) . . ?
C37 N5 Cu2 127.8(4) . . ?
C47 N5 Cu2 113.0(4) . . ?
C44 N6 C45 117.9(5) . . ?
C44 N6 Cu2 131.2(4) . . ?
C45 N6 Cu2 110.8(3) . . ?
O1 C1 C2 119.5(4) . . ?
O1 C1 C6 126.3(5) . . ?
C2 C1 C6 114.2(4) . . ?
C3 C2 C1 123.1(4) . . ?
C3 C2 S3 115.1(4) . . ?
C1 C2 S3 121.3(4) . . ?
C4 C3 C2 120.4(5) . . ?
C4 C3 H3 119.8 . . ?
C2 C3 H3 119.8 . . ?
C3 C4 C5 119.0(4) . . ?
C3 C4 S1 120.8(4) . . ?
C5 C4 S1 120.1(4) . . ?
C4 C5 C6 121.0(5) . . ?
C4 C5 H5 119.5 . . ?
C6 C5 H5 119.5 . . ?
C5 C6 C1 122.1(5) . . ?
C5 C6 S4 115.8(4) . . ?
C1 C6 S4 121.9(4) . . ?
O2 C7 C12 119.4(4) . . ?
O2 C7 C8 126.6(4) . . ?
C12 C7 C8 113.9(4) . . ?
C9 C8 C7 122.7(5) . . ?
C9 C8 S4 116.4(4) . . ?
C7 C8 S4 120.6(4) . . ?
C10 C9 C8 120.2(4) . . ?
C10 C9 H9 119.9 . . ?
C8 C9 H9 119.9 . . ?
C9 C10 C11 119.8(4) . . ?
C9 C10 S2 120.5(4) . . ?
C11 C10 S2 119.7(4) . . ?
C10 C11 C12 119.5(5) . . ?
C10 C11 H11 120.2 . . ?
C12 C11 H11 120.2 . . ?
C11 C12 C7 123.5(4) . . ?
C11 C12 S5 116.8(4) . . ?
C7 C12 S5 119.5(3) . . ?
N1 C13 C14 120.6(6) . . ?
N1 C13 H13 119.7 . . ?
C14 C13 H13 119.7 . . ?
C15 C14 C13 120.9(7) . . ?
C15 C14 H14 119.5 . . ?
C13 C14 H14 119.5 . . ?
C14 C15 C24 120.2(6) . . ?
C14 C15 H15 119.9 . . ?
C24 C15 H15 119.9 . . ?
C17 C16 C24 122.7(7) . . ?
C17 C16 H16 118.6 . . ?
C24 C16 H16 118.6 . . ?
C16 C17 C22 121.1(7) . . ?
C16 C17 H17 119.5 . . ?
C22 C17 H17 119.5 . . ?
C19 C18 C22 120.9(6) . . ?
C19 C18 H18 119.6 . . ?
C22 C18 H18 119.6 . . ?
C18 C19 C20 118.6(7) . . ?
C18 C19 H19 120.7 . . ?
C20 C19 H19 120.7 . . ?
N2 C20 C19 122.4(6) . . ?
N2 C20 H20 118.8 . . ?
C19 C20 H20 118.8 . . ?
N2 C21 C22 124.1(6) . . ?
N2 C21 C23 115.9(5) . . ?
C22 C21 C23 120.0(6) . . ?
C18 C22 C21 115.8(6) . . ?
C18 C22 C17 125.6(7) . . ?
C21 C22 C17 118.6(7) . . ?
N1 C23 C24 124.3(6) . . ?
N1 C23 C21 115.9(5) . . ?
C24 C23 C21 119.8(6) . . ?
C23 C24 C15 115.8(7) . . ?
C23 C24 C16 117.6(7) . . ?
C15 C24 C16 126.5(7) . . ?
N3 C25 C26 123.7(6) . . ?
N3 C25 H25 118.1 . . ?
C26 C25 H25 118.1 . . ?
C27 C26 C25 119.0(6) . . ?
C27 C26 H26 120.5 . . ?
C25 C26 H26 120.5 . . ?
C26 C27 C36 119.8(5) . . ?
C26 C27 H27 120.1 . . ?
C36 C27 H27 120.1 . . ?
C29 C28 C36 121.0(5) . . ?
C29 C28 H28 119.5 . . ?
C36 C28 H28 119.5 . . ?
C28 C29 C34 121.0(6) . . ?
C28 C29 H29 119.5 . . ?
C34 C29 H29 119.5 . . ?
C31 C30 C34 120.1(5) . . ?
C31 C30 H30 120.0 . . ?
C34 C30 H30 120.0 . . ?
C30 C31 C32 119.0(6) . . ?
C30 C31 H31 120.5 . . ?
C32 C31 H31 120.5 . . ?
N4 C32 C31 122.3(5) . . ?
N4 C32 H32 118.9 . . ?
C31 C32 H32 118.9 . . ?
N4 C33 C34 122.8(5) . . ?
N4 C33 C35 116.7(5) . . ?
C34 C33 C35 120.5(5) . . ?
C33 C34 C30 117.2(5) . . ?
C33 C34 C29 118.5(5) . . ?
C30 C34 C29 124.3(5) . . ?
N3 C35 C36 124.2(5) . . ?
N3 C35 C33 116.4(5) . . ?
C36 C35 C33 119.4(5) . . ?
C35 C36 C27 116.2(6) . . ?
C35 C36 C28 119.5(6) . . ?
C27 C36 C28 124.4(6) . . ?
N5 C37 C38 122.2(6) . . ?
N5 C37 H37 118.9 . . ?
C38 C37 H37 118.9 . . ?
C39 C38 C37 118.2(6) . . ?
C39 C38 H38 120.9 . . ?
C37 C38 H38 120.9 . . ?
C38 C39 C48 121.1(5) . . ?
C38 C39 H39 119.4 . . ?
C48 C39 H39 119.4 . . ?
C41 C40 C48 121.0(6) . . ?
C41 C40 H40 119.5 . . ?
C48 C40 H40 119.5 . . ?
C40 C41 C46 121.9(6) . . ?
C40 C41 H41 119.0 . . ?
C46 C41 H41 119.0 . . ?
C43 C42 C46 118.8(5) . . ?
C43 C42 H42 120.6 . . ?
C46 C42 H42 120.6 . . ?
C42 C43 C44 120.6(6) . . ?
C42 C43 H43 119.7 . . ?
C44 C43 H43 119.7 . . ?
N6 C44 C43 122.1(5) . . ?
N6 C44 H44 119.0 . . ?
C43 C44 H44 119.0 . . ?
N6 C45 C46 122.5(5) . . ?
N6 C45 C47 116.6(4) . . ?
C46 C45 C47 120.9(5) . . ?
C45 C46 C42 118.1(5) . . ?
C45 C46 C41 117.4(5) . . ?
C42 C46 C41 124.5(5) . . ?
N5 C47 C48 123.2(5) . . ?
N5 C47 C45 116.6(5) . . ?
C48 C47 C45 120.2(5) . . ?
C39 C48 C47 116.8(5) . . ?
C39 C48 C40 124.6(5) . . ?
C47 C48 C40 118.6(6) . . ?
C1 O1 Cu1 136.4(3) . . ?
C7 O2 Cu1 137.9(3) . . ?
S2 O6 Cu2 142.4(2) . . ?
S4 O9 Cu1 114.6(2) . . ?

loop_
_geom_bond_atom_site_label_1
_geom_bond_atom_site_label_2
_geom_bond_distance
_geom_bond_site_symmetry_2
_geom_bond_publ_flag
Cu1 O2 1.920(3) . ?
Cu1 O1 1.923(3) . ?
Cu1 N2 2.008(4) . ?
Cu1 N1 2.017(4) . ?
Cu1 O9 2.359(4) . ?
Cu2 N5 1.978(4) . ?
Cu2 N4 1.980(4) . ?
Cu2 N3 2.016(5) . ?
Cu2 N6 2.036(4) . ?
Cu2 O6 2.182(4) . ?
S1 O5 1.399(5) . ?
S1 O4 1.420(5) . ?
S1 O3 1.431(5) . ?
S1 C4 1.782(5) . ?
S2 O8 1.435(4) . ?
S2 O7 1.441(4) . ?
S2 O6 1.463(4) . ?
S2 C10 1.778(5) . ?
S3 O12 1.439(4) . ?
S3 O12 1.439(4) 2_655 ?
S3 C2 1.758(5) . ?
S3 C2 1.758(5) 2_655 ?
S4 O10 1.438(4) . ?
S4 O9 1.450(4) . ?
S4 C6 1.757(5) . ?
S4 C8 1.760(5) . ?
S5 O11 1.433(4) 2_655 ?
S5 O11 1.433(4) . ?
S5 C12 1.772(5) . ?
S5 C12 1.772(5) 2_655 ?
N1 C13 1.340(7) . ?
N1 C23 1.350(7) . ?
N2 C20 1.321(7) . ?
N2 C21 1.347(7) . ?
N3 C25 1.336(7) . ?
N3 C35 1.351(6) . ?
N4 C32 1.329(7) . ?
N4 C33 1.366(6) . ?
N5 C37 1.332(7) . ?
N5 C47 1.365(7) . ?
N6 C44 1.331(7) . ?
N6 C45 1.376(6) . ?
C1 O1 1.292(5) . ?
C1 C2 1.421(7) . ?
C1 C6 1.425(7) . ?
C2 C3 1.391(6) . ?
C3 C4 1.380(7) . ?
C3 H3 0.9300 . ?
C4 C5 1.381(7) . ?
C5 C6 1.398(6) . ?
C5 H5 0.9300 . ?
C7 O2 1.282(5) . ?
C7 C12 1.414(7) . ?
C7 C8 1.417(6) . ?
C8 C9 1.401(6) . ?
C9 C10 1.371(7) . ?
C9 H9 0.9300 . ?
C10 C11 1.385(7) . ?
C11 C12 1.392(6) . ?
C11 H11 0.9300 . ?
C13 C14 1.389(8) . ?
C13 H13 0.9300 . ?
C14 C15 1.348(10) . ?
C14 H14 0.9300 . ?
C15 C24 1.395(11) . ?
C15 H15 0.9300 . ?
C16 C17 1.313(11) . ?
C16 C24 1.445(10) . ?
C16 H16 0.9300 . ?
C17 C22 1.422(10) . ?
C17 H17 0.9300 . ?
C18 C19 1.369(10) . ?
C18 C22 1.392(10) . ?
C18 H18 0.9300 . ?
C19 C20 1.405(8) . ?
C19 H19 0.9300 . ?
C20 H20 0.9300 . ?
C21 C22 1.408(7) . ?
C21 C23 1.435(9) . ?
C23 C24 1.392(8) . ?
C25 C26 1.387(8) . ?
C25 H25 0.9300 . ?
C26 C27 1.366(9) . ?
C26 H26 0.9300 . ?
C27 C36 1.422(8) . ?
C27 H27 0.9300 . ?
C28 C29 1.345(9) . ?
C28 C36 1.423(8) . ?
C28 H28 0.9300 . ?
C29 C34 1.439(8) . ?
C29 H29 0.9300 . ?
C30 C31 1.382(8) . ?
C30 C34 1.399(8) . ?
C30 H30 0.9300 . ?
C31 C32 1.396(8) . ?
C31 H31 0.9300 . ?
C32 H32 0.9300 . ?
C33 C34 1.396(7) . ?
C33 C35 1.422(8) . ?
C35 C36 1.402(7) . ?
C37 C38 1.425(9) . ?
C37 H37 0.9300 . ?
C38 C39 1.369(9) . ?
C38 H38 0.9300 . ?
C39 C48 1.400(9) . ?
C39 H39 0.9300 . ?
C40 C41 1.340(9) . ?
C40 C48 1.418(8) . ?
C40 H40 0.9300 . ?
C41 C46 1.438(8) . ?
C41 H41 0.9300 . ?
C42 C43 1.361(8) . ?
C42 C46 1.403(8) . ?
C42 H42 0.9300 . ?
C43 C44 1.394(8) . ?
C43 H43 0.9300 . ?
C44 H44 0.9300 . ?
C45 C46 1.393(7) . ?
C45 C47 1.411(8) . ?
C47 C48 1.401(7) . ?
O3W O4W 1.42(2) . ?
